data_1506225
loop_
_publ_author_name
'Gerasyuto, Aleksey I.'
'Hsung, Richard P.'

_publ_section_title
;
 Stereodivergent total syntheses of precoccinelline, hippodamine,
 coccinelline, and convergine.
;
_journal_issue 21
_journal_name_full 'Organic letters'
_journal_page_first 4899
_journal_page_last 4902
_journal_paper_doi 10.1021/ol0619359
_journal_volume 8
_journal_year 2006
_chemical_formula_moiety 'C15 H26 N O2, C6 H2 N3 O7'
_chemical_formula_sum 'C21 H28 N4 O9'
_chemical_formula_weight 480.47
_chemical_name_common 06196
_chemical_name_systematic
; 
 ? 
;
_space_group_IT_number 14
_symmetry_cell_setting monoclinic
_symmetry_space_group_name_Hall '-P 2ybc'
_symmetry_space_group_name_H-M 'P 1 21/c 1'
_atom_sites_solution_hydrogens geom
_atom_sites_solution_primary direct
_atom_sites_solution_secondary difmap
_audit_creation_method SHELXL-97
_cell_angle_alpha 90.00
_cell_angle_beta 105.6770(10)
_cell_angle_gamma 90.00
_cell_formula_units_Z 4
_cell_length_a 8.4301(7)
_cell_length_b 25.655(2)
_cell_length_c 10.6102(9)
_cell_measurement_reflns_used 3078
_cell_measurement_temperature 173(2)
_cell_measurement_theta_max 25.03
_cell_measurement_theta_min 2.51
_cell_volume 2209.4(3)
_computing_cell_refinement 'SAINT, Bruker'
_computing_data_collection 'SMART, Bruker'
_computing_data_reduction 'SAINT, Bruker'
_computing_molecular_graphics 'SHELXTL, Bruker'
_computing_publication_material 'Bruker SHELXTL'
_computing_structure_refinement 'SHELXL-97 (Sheldrick, 1997)'
_computing_structure_solution 'SHELXS-97 (Sheldrick, 1990)'
_diffrn_ambient_temperature 173(2)
_diffrn_measured_fraction_theta_full 0.999
_diffrn_measured_fraction_theta_max 0.999
_diffrn_measurement_device_type 'Siemens SMART Platform CCD'
_diffrn_measurement_method 'area detector, omega scans per phi'
_diffrn_radiation_monochromator graphite
_diffrn_radiation_source 'normal-focus sealed tube'
_diffrn_radiation_type MoK\a
_diffrn_radiation_wavelength 0.71073
_diffrn_reflns_av_R_equivalents 0.0247
_diffrn_reflns_av_sigmaI/netI 0.0186
_diffrn_reflns_limit_h_max 10
_diffrn_reflns_limit_h_min -10
_diffrn_reflns_limit_k_max 30
_diffrn_reflns_limit_k_min -30
_diffrn_reflns_limit_l_max 12
_diffrn_reflns_limit_l_min -12
_diffrn_reflns_number 17587
_diffrn_reflns_theta_full 25.04
_diffrn_reflns_theta_max 25.04
_diffrn_reflns_theta_min 1.59
_exptl_absorpt_coefficient_mu 0.114
_exptl_absorpt_correction_T_max 0.9853
_exptl_absorpt_correction_T_min 0.9579
_exptl_absorpt_correction_type multi-scan
_exptl_absorpt_process_details 'SADABS, R. Blessing, 1995'
_exptl_crystal_colour yellow
_exptl_crystal_density_diffrn 1.444
_exptl_crystal_density_meas 0
_exptl_crystal_density_method 'not measured'
_exptl_crystal_description block
_exptl_crystal_F_000 1016
_exptl_crystal_size_max 0.38
_exptl_crystal_size_mid 0.28
_exptl_crystal_size_min 0.13
_refine_diff_density_max 0.182
_refine_diff_density_min -0.241
_refine_diff_density_rms 0.034
_refine_ls_extinction_method none
_refine_ls_goodness_of_fit_ref 1.028
_refine_ls_hydrogen_treatment mixed
_refine_ls_matrix_type full
_refine_ls_number_parameters 312
_refine_ls_number_reflns 3909
_refine_ls_number_restraints 0
_refine_ls_restrained_S_all 1.028
_refine_ls_R_factor_all 0.0473
_refine_ls_R_factor_gt 0.0391
_refine_ls_shift/su_max 0.001
_refine_ls_shift/su_mean 0.000
_refine_ls_structure_factor_coef Fsqd
_refine_ls_weighting_details 'calc w=1/[\s^2^(Fo^2^)+(0.0368P)^2^+1.0657P] where P=(Fo^2^+2Fc^2^)/3'
_refine_ls_weighting_scheme calc
_refine_ls_wR_factor_gt 0.0898
_refine_ls_wR_factor_ref 0.0937
_reflns_number_gt 3362
_reflns_number_total 3909
_reflns_threshold_expression >2sigma(I)
_cod_data_source_file ol0619359si20060804_101504.cif
_cod_data_source_block 06196
_cod_depositor_comments
;
The following automatic conversions were performed:

'_symmetry_cell_setting' value 'Monoclinic' changed to 'monoclinic'
according to /home/saulius/struct/CIF-dictionaries/cif_core.dic
dictionary named 'cif_core.dic' version 2.4.1 from 2010-06-29.

Automatic conversion script
Id: cif_fix_values 1715 2011-07-08 13:25:40Z adriana 
;
_cod_original_cell_volume 2209.3(3)
_cod_original_sg_symbol_H-M P2(1)/c
_cod_database_code 1506225

loop_
_symmetry_equiv_pos_as_xyz
'x, y, z'
'-x, y+1/2, -z+1/2'
'-x, -y, -z'
'x, -y-1/2, z-1/2'

loop_
_atom_site_label
_atom_site_type_symbol
_atom_site_fract_x
_atom_site_fract_y
_atom_site_fract_z
_atom_site_U_iso_or_equiv
_atom_site_adp_type
_atom_site_occupancy
_atom_site_symmetry_multiplicity
_atom_site_calc_flag
_atom_site_refinement_flags
O1 O 0.58516(15) 0.76361(5) 0.53479(11) 0.0373(3) Uani 1 1 d .
O2 O 0.51936(14) 0.80868(4) 0.34738(11) 0.0341(3) Uani 1 1 d .
O3 O 0.18667(14) 0.57739(5) 0.23592(13) 0.0422(3) Uani 1 1 d .
O4 O 0.45253(15) 0.56381(5) 0.13890(13) 0.0474(3) Uani 1 1 d .
O5 O 0.35418(15) 0.53011(5) -0.05321(12) 0.0446(3) Uani 1 1 d .
O6 O 0.1295(2) 0.35522(6) -0.0108(3) 0.0984(7) Uani 1 1 d .
O7 O -0.0665(2) 0.35184(6) 0.08555(19) 0.0879(6) Uani 1 1 d .
O8 O -0.1297(2) 0.48784(8) 0.37203(17) 0.0920(6) Uani 1 1 d .
O9 O -0.0886(2) 0.56528(8) 0.3147(2) 0.0923(6) Uani 1 1 d .
N1 N 0.43872(15) 0.64191(5) 0.36707(12) 0.0257(3) Uani 1 1 d .
H1N H 0.368(2) 0.6179(7) 0.3141(17) 0.031 Uiso 1 1 d .
N2 N 0.35573(16) 0.53512(5) 0.06231(14) 0.0356(3) Uani 1 1 d .
N3 N 0.0484(2) 0.37438(7) 0.0569(2) 0.0678(6) Uani 1 1 d .
N4 N -0.0664(2) 0.51908(8) 0.31295(17) 0.0569(5) Uani 1 1 d .
C1 C 0.4748(2) 0.85188(7) 0.41905(18) 0.0430(4) Uani 1 1 d .
H1A H 0.4497 0.8826 0.3621 0.065 Uiso 1 1 calc R
H1B H 0.5668 0.8598 0.4954 0.065 Uiso 1 1 calc R
H1C H 0.3777 0.8425 0.4481 0.065 Uiso 1 1 calc R
C2 C 0.56991(18) 0.76567(6) 0.41848(15) 0.0284(3) Uani 1 1 d .
C3 C 0.60744(18) 0.72206(6) 0.33514(15) 0.0276(3) Uani 1 1 d .
H3 H 0.6348 0.7395 0.2593 0.033 Uiso 1 1 calc R
C4 C 0.76326(19) 0.69203(7) 0.40679(16) 0.0341(4) Uani 1 1 d .
H4A H 0.8108 0.6753 0.3412 0.041 Uiso 1 1 calc R
H4B H 0.8456 0.7170 0.4574 0.041 Uiso 1 1 calc R
C5 C 0.73129(19) 0.65038(7) 0.49943(16) 0.0348(4) Uani 1 1 d .
H5A H 0.8344 0.6310 0.5388 0.042 Uiso 1 1 calc R
H5B H 0.6951 0.6671 0.5710 0.042 Uiso 1 1 calc R
C6 C 0.59935(19) 0.61280(6) 0.42572(16) 0.0318(4) Uani 1 1 d .
H6 H 0.6371 0.5982 0.3514 0.038 Uiso 1 1 calc R
C7 C 0.5649(2) 0.56702(7) 0.50534(18) 0.0398(4) Uani 1 1 d .
H7A H 0.4903 0.5422 0.4462 0.048 Uiso 1 1 calc R
H7B H 0.6694 0.5486 0.5457 0.048 Uiso 1 1 calc R
C8 C 0.4868(2) 0.58393(7) 0.61219(18) 0.0410(4) Uani 1 1 d .
H8A H 0.5641 0.6066 0.6758 0.049 Uiso 1 1 calc R
H8B H 0.4626 0.5530 0.6595 0.049 Uiso 1 1 calc R
C9 C 0.3279(2) 0.61359(7) 0.55093(16) 0.0354(4) Uani 1 1 d .
H9A H 0.2471 0.5894 0.4954 0.043 Uiso 1 1 calc R
H9B H 0.2811 0.6262 0.6215 0.043 Uiso 1 1 calc R
C10 C 0.35219(18) 0.65987(6) 0.46813(15) 0.0273(3) Uani 1 1 d .
H10 H 0.4220 0.6866 0.5262 0.033 Uiso 1 1 calc R
C11 C 0.18787(18) 0.68440(6) 0.39692(15) 0.0294(3) Uani 1 1 d .
H11A H 0.1336 0.6975 0.4626 0.035 Uiso 1 1 calc R
H11B H 0.1161 0.6572 0.3447 0.035 Uiso 1 1 calc R
C12 C 0.20319(18) 0.72917(6) 0.30639(15) 0.0287(3) Uani 1 1 d .
H12 H 0.2673 0.7579 0.3607 0.034 Uiso 1 1 calc R
C13 C 0.0356(2) 0.75044(7) 0.23139(18) 0.0377(4) Uani 1 1 d .
H13A H -0.0242 0.7624 0.2935 0.057 Uiso 1 1 calc R
H13B H -0.0278 0.7229 0.1759 0.057 Uiso 1 1 calc R
H13C H 0.0508 0.7797 0.1765 0.057 Uiso 1 1 calc R
C14 C 0.29782(18) 0.71029(6) 0.21095(15) 0.0281(3) Uani 1 1 d .
H14A H 0.3171 0.7404 0.1587 0.034 Uiso 1 1 calc R
H14B H 0.2280 0.6851 0.1497 0.034 Uiso 1 1 calc R
C15 C 0.46345(18) 0.68450(6) 0.27467(14) 0.0255(3) Uani 1 1 d .
H15 H 0.4955 0.6661 0.2022 0.031 Uiso 1 1 calc R
C16 C 0.15745(19) 0.53157(6) 0.19848(16) 0.0339(4) Uani 1 1 d .
C17 C 0.23667(19) 0.50550(6) 0.11105(16) 0.0328(4) Uani 1 1 d .
C18 C 0.2019(2) 0.45596(6) 0.06285(19) 0.0410(4) Uani 1 1 d .
H18 H 0.2541 0.4419 0.0016 0.049 Uiso 1 1 calc R
C19 C 0.0873(2) 0.42698(7) 0.1067(2) 0.0474(5) Uani 1 1 d .
C20 C 0.0061(2) 0.44793(7) 0.19096(19) 0.0472(5) Uani 1 1 d .
H20 H -0.0712 0.4274 0.2198 0.057 Uiso 1 1 calc R
C21 C 0.0364(2) 0.49823(7) 0.23337(17) 0.0413(4) Uani 1 1 d .

loop_
_atom_site_aniso_label
_atom_site_aniso_U_11
_atom_site_aniso_U_22
_atom_site_aniso_U_33
_atom_site_aniso_U_23
_atom_site_aniso_U_13
_atom_site_aniso_U_12
O1 0.0463(7) 0.0407(7) 0.0266(6) -0.0039(5) 0.0127(5) -0.0085(5)
O2 0.0431(7) 0.0300(6) 0.0312(6) -0.0018(5) 0.0137(5) -0.0037(5)
O3 0.0334(6) 0.0364(7) 0.0573(8) -0.0136(6) 0.0131(6) -0.0084(5)
O4 0.0408(7) 0.0466(7) 0.0560(8) -0.0155(6) 0.0150(6) -0.0178(6)
O5 0.0412(7) 0.0485(8) 0.0428(8) -0.0029(6) 0.0090(6) 0.0032(6)
O6 0.0565(10) 0.0438(9) 0.176(2) -0.0434(12) -0.0011(12) -0.0012(8)
O7 0.0873(13) 0.0480(9) 0.1067(14) 0.0111(9) -0.0110(11) -0.0388(9)
O8 0.0996(14) 0.1151(15) 0.0733(11) -0.0033(11) 0.0442(11) -0.0523(12)
O9 0.0736(12) 0.0753(13) 0.153(2) 0.0006(12) 0.0734(13) 0.0035(10)
N1 0.0217(6) 0.0272(7) 0.0279(7) -0.0010(5) 0.0059(5) -0.0015(5)
N2 0.0293(7) 0.0293(7) 0.0455(9) -0.0036(6) 0.0057(6) 0.0017(6)
N3 0.0483(11) 0.0303(9) 0.0996(16) 0.0036(10) -0.0234(10) -0.0058(9)
N4 0.0372(9) 0.0777(13) 0.0557(11) 0.0005(10) 0.0122(8) -0.0202(9)
C1 0.0554(11) 0.0336(9) 0.0454(10) -0.0067(8) 0.0229(9) -0.0040(8)
C2 0.0245(8) 0.0341(9) 0.0274(8) -0.0024(7) 0.0085(6) -0.0106(6)
C3 0.0246(8) 0.0348(8) 0.0246(8) -0.0012(7) 0.0087(6) -0.0061(6)
C4 0.0212(8) 0.0455(10) 0.0355(9) -0.0034(7) 0.0075(7) -0.0041(7)
C5 0.0237(8) 0.0441(10) 0.0338(9) 0.0018(7) 0.0028(7) 0.0026(7)
C6 0.0239(8) 0.0348(9) 0.0351(9) 0.0016(7) 0.0055(7) 0.0060(7)
C7 0.0365(9) 0.0338(9) 0.0460(10) 0.0076(8) 0.0057(8) 0.0055(7)
C8 0.0415(10) 0.0391(10) 0.0409(10) 0.0135(8) 0.0087(8) 0.0013(8)
C9 0.0337(9) 0.0390(9) 0.0353(9) 0.0064(7) 0.0123(7) -0.0030(7)
C10 0.0243(8) 0.0315(8) 0.0273(8) -0.0006(6) 0.0092(6) -0.0020(6)
C11 0.0238(8) 0.0327(8) 0.0330(8) -0.0010(7) 0.0100(7) -0.0006(6)
C12 0.0241(8) 0.0291(8) 0.0316(8) -0.0013(7) 0.0052(6) -0.0008(6)
C13 0.0296(9) 0.0380(9) 0.0435(10) 0.0051(8) 0.0065(7) 0.0044(7)
C14 0.0266(8) 0.0300(8) 0.0261(8) 0.0006(6) 0.0044(6) -0.0020(6)
C15 0.0247(8) 0.0303(8) 0.0221(7) -0.0015(6) 0.0071(6) -0.0029(6)
C16 0.0259(8) 0.0331(9) 0.0367(9) 0.0027(7) -0.0016(7) -0.0028(7)
C17 0.0247(8) 0.0260(8) 0.0408(9) 0.0023(7) -0.0026(7) -0.0014(6)
C18 0.0305(9) 0.0287(9) 0.0524(11) -0.0026(8) -0.0084(8) 0.0041(7)
C19 0.0343(9) 0.0244(9) 0.0662(13) 0.0073(8) -0.0160(9) -0.0049(7)
C20 0.0335(9) 0.0425(11) 0.0529(12) 0.0189(9) -0.0100(9) -0.0110(8)
C21 0.0296(9) 0.0459(11) 0.0416(10) 0.0084(8) -0.0018(7) -0.0078(8)

loop_
_atom_type_symbol
_atom_type_description
_atom_type_scat_dispersion_real
_atom_type_scat_dispersion_imag
_atom_type_scat_source
C C 0.0033 0.0016 'International Tables Vol C Tables 4.2.6.8 and 6.1.1.4'
H H 0.0000 0.0000 'International Tables Vol C Tables 4.2.6.8 and 6.1.1.4'
N N 0.0061 0.0033 'International Tables Vol C Tables 4.2.6.8 and 6.1.1.4'
O O 0.0106 0.0060 'International Tables Vol C Tables 4.2.6.8 and 6.1.1.4'

loop_
_geom_angle_atom_site_label_1
_geom_angle_atom_site_label_2
_geom_angle_atom_site_label_3
_geom_angle
C2 O2 C1 114.99(12)
C15 N1 C10 114.35(11)
C15 N1 C6 110.74(11)
C10 N1 C6 113.75(11)
C15 N1 H1N 105.2(10)
C10 N1 H1N 106.0(10)
C6 N1 H1N 105.9(10)
O4 N2 O5 123.26(15)
O4 N2 C17 118.34(14)
O5 N2 C17 118.40(14)
O6 N3 O7 123.9(2)
O6 N3 C19 118.7(2)
O7 N3 C19 117.4(2)
O9 N4 O8 123.1(2)
O9 N4 C21 119.24(17)
O8 N4 C21 117.6(2)
O2 C1 H1A 109.5
O2 C1 H1B 109.5
H1A C1 H1B 109.5
O2 C1 H1C 109.5
H1A C1 H1C 109.5
H1B C1 H1C 109.5
O1 C2 O2 122.79(15)
O1 C2 C3 125.77(15)
O2 C2 C3 111.42(13)
C2 C3 C4 111.60(13)
C2 C3 C15 116.04(12)
C4 C3 C15 111.29(13)
C2 C3 H3 105.7
C4 C3 H3 105.7
C15 C3 H3 105.7
C5 C4 C3 113.23(13)
C5 C4 H4A 108.9
C3 C4 H4A 108.9
C5 C4 H4B 108.9
C3 C4 H4B 108.9
H4A C4 H4B 107.7
C6 C5 C4 110.20(13)
C6 C5 H5A 109.6
C4 C5 H5A 109.6
C6 C5 H5B 109.6
C4 C5 H5B 109.6
H5A C5 H5B 108.1
C5 C6 C7 115.31(14)
C5 C6 N1 110.20(13)
C7 C6 N1 108.86(13)
C5 C6 H6 107.4
C7 C6 H6 107.4
N1 C6 H6 107.4
C8 C7 C6 112.36(14)
C8 C7 H7A 109.1
C6 C7 H7A 109.1
C8 C7 H7B 109.1
C6 C7 H7B 109.1
H7A C7 H7B 107.9
C7 C8 C9 109.39(14)
C7 C8 H8A 109.8
C9 C8 H8A 109.8
C7 C8 H8B 109.8
C9 C8 H8B 109.8
H8A C8 H8B 108.2
C10 C9 C8 113.25(13)
C10 C9 H9A 108.9
C8 C9 H9A 108.9
C10 C9 H9B 108.9
C8 C9 H9B 108.9
H9A C9 H9B 107.7
N1 C10 C11 108.68(12)
N1 C10 C9 109.58(13)
C11 C10 C9 111.21(12)
N1 C10 H10 109.1
C11 C10 H10 109.1
C9 C10 H10 109.1
C10 C11 C12 113.77(12)
C10 C11 H11A 108.8
C12 C11 H11A 108.8
C10 C11 H11B 108.8
C12 C11 H11B 108.8
H11A C11 H11B 107.7
C13 C12 C11 111.99(13)
C13 C12 C14 110.14(13)
C11 C12 C14 109.10(13)
C13 C12 H12 108.5
C11 C12 H12 108.5
C14 C12 H12 108.5
C12 C13 H13A 109.5
C12 C13 H13B 109.5
H13A C13 H13B 109.5
C12 C13 H13C 109.5
H13A C13 H13C 109.5
H13B C13 H13C 109.5
C12 C14 C15 115.00(12)
C12 C14 H14A 108.5
C15 C14 H14A 108.5
C12 C14 H14B 108.5
C15 C14 H14B 108.5
H14A C14 H14B 107.5
N1 C15 C14 109.19(11)
N1 C15 C3 114.17(12)
C14 C15 C3 115.75(13)
N1 C15 H15 105.6
C14 C15 H15 105.6
C3 C15 H15 105.6
O3 C16 C17 123.80(15)
O3 C16 C21 124.51(16)
C17 C16 C21 111.65(15)
C18 C17 C16 125.36(16)
C18 C17 N2 116.64(16)
C16 C17 N2 117.87(14)
C17 C18 C19 117.85(18)
C17 C18 H18 121.1
C19 C18 H18 121.1
C20 C19 C18 121.35(17)
C20 C19 N3 119.77(19)
C18 C19 N3 118.8(2)
C21 C20 C19 120.11(17)
C21 C20 H20 119.9
C19 C20 H20 119.9
C20 C21 C16 123.55(18)
C20 C21 N4 116.58(17)
C16 C21 N4 119.80(16)

loop_
_geom_bond_atom_site_label_1
_geom_bond_atom_site_label_2
_geom_bond_distance
O1 C2 1.2069(18)
O2 C2 1.3397(19)
O2 C1 1.450(2)
O3 C16 1.244(2)
O4 N2 1.2288(18)
O5 N2 1.2290(18)
O6 N3 1.221(3)
O7 N3 1.234(3)
O8 N4 1.225(2)
O9 N4 1.201(2)
N1 C15 1.5193(19)
N1 C10 1.5222(19)
N1 C6 1.5243(19)
N1 H1N 0.932(18)
N2 C17 1.460(2)
N3 C19 1.454(2)
N4 C21 1.464(3)
C1 H1A 0.9800
C1 H1B 0.9800
C1 H1C 0.9800
C2 C3 1.511(2)
C3 C4 1.535(2)
C3 C15 1.547(2)
C3 H3 1.0000
C4 C5 1.524(2)
C4 H4A 0.9900
C4 H4B 0.9900
C5 C6 1.519(2)
C5 H5A 0.9900
C5 H5B 0.9900
C6 C7 1.520(2)
C6 H6 1.0000
C7 C8 1.520(3)
C7 H7A 0.9900
C7 H7B 0.9900
C8 C9 1.525(2)
C8 H8A 0.9900
C8 H8B 0.9900
C9 C10 1.524(2)
C9 H9A 0.9900
C9 H9B 0.9900
C10 C11 1.523(2)
C10 H10 1.0000
C11 C12 1.525(2)
C11 H11A 0.9900
C11 H11B 0.9900
C12 C13 1.523(2)
C12 C14 1.527(2)
C12 H12 1.0000
C13 H13A 0.9800
C13 H13B 0.9800
C13 H13C 0.9800
C14 C15 1.528(2)
C14 H14A 0.9900
C14 H14B 0.9900
C15 H15 1.0000
C16 C17 1.445(2)
C16 C21 1.454(2)
C17 C18 1.372(2)
C18 C19 1.395(3)
C18 H18 0.9500
C19 C20 1.374(3)
C20 C21 1.368(3)
C20 H20 0.9500

loop_
_geom_hbond_atom_site_label_D
_geom_hbond_atom_site_label_H
_geom_hbond_atom_site_label_A
_geom_hbond_distance_DH
_geom_hbond_distance_HA
_geom_hbond_distance_DA
_geom_hbond_angle_DHA
N1 H1N O3 0.932(18) 1.850(18) 2.7557(17) 163.2(15)
N1 H1N O4 0.932(18) 2.569(17) 3.1688(18) 122.5(13)

loop_
_geom_torsion_atom_site_label_1
_geom_torsion_atom_site_label_2
_geom_torsion_atom_site_label_3
_geom_torsion_atom_site_label_4
_geom_torsion
C1 O2 C2 O1 -3.5(2)
C1 O2 C2 C3 177.80(13)
O1 C2 C3 C4 -39.3(2)
O2 C2 C3 C4 139.40(13)
O1 C2 C3 C15 89.61(19)
O2 C2 C3 C15 -91.70(15)
C2 C3 C4 C5 82.94(16)
C15 C3 C4 C5 -48.44(18)
C3 C4 C5 C6 56.03(18)
C4 C5 C6 C7 175.78(14)
C4 C5 C6 N1 -60.51(17)
C15 N1 C6 C5 58.75(16)
C10 N1 C6 C5 -71.67(16)
C15 N1 C6 C7 -173.87(13)
C10 N1 C6 C7 55.71(17)
C5 C6 C7 C8 67.22(19)
N1 C6 C7 C8 -57.19(18)
C6 C7 C8 C9 57.35(19)
C7 C8 C9 C10 -55.44(19)
C15 N1 C10 C11 55.87(16)
C6 N1 C10 C11 -175.53(12)
C15 N1 C10 C9 177.59(12)
C6 N1 C10 C9 -53.82(16)
C8 C9 C10 N1 53.39(18)
C8 C9 C10 C11 173.58(14)
N1 C10 C11 C12 -56.13(17)
C9 C10 C11 C12 -176.84(13)
C10 C11 C12 C13 176.71(13)
C10 C11 C12 C14 54.52(17)
C13 C12 C14 C15 -175.88(13)
C11 C12 C14 C15 -52.58(17)
C10 N1 C15 C14 -53.68(15)
C6 N1 C15 C14 176.22(12)
C10 N1 C15 C3 77.64(15)
C6 N1 C15 C3 -52.46(16)
C12 C14 C15 N1 52.08(16)
C12 C14 C15 C3 -78.40(16)
C2 C3 C15 N1 -82.15(16)
C4 C3 C15 N1 46.91(16)
C2 C3 C15 C14 45.90(18)
C4 C3 C15 C14 174.96(12)
O3 C16 C17 C18 -176.70(16)
C21 C16 C17 C18 1.5(2)
O3 C16 C17 N2 -1.1(2)
C21 C16 C17 N2 177.04(13)
O4 N2 C17 C18 -142.68(15)
O5 N2 C17 C18 37.3(2)
O4 N2 C17 C16 41.3(2)
O5 N2 C17 C16 -138.68(15)
C16 C17 C18 C19 -3.7(2)
N2 C17 C18 C19 -179.36(14)
C17 C18 C19 C20 2.8(2)
C17 C18 C19 N3 179.97(15)
O6 N3 C19 C20 -175.2(2)
O7 N3 C19 C20 5.2(3)
O6 N3 C19 C18 7.6(3)
O7 N3 C19 C18 -171.94(18)
C18 C19 C20 C21 0.2(3)
N3 C19 C20 C21 -176.91(16)
C19 C20 C21 C16 -2.6(3)
C19 C20 C21 N4 174.43(16)
O3 C16 C21 C20 179.94(16)
C17 C16 C21 C20 1.8(2)
O3 C16 C21 N4 3.0(3)
C17 C16 C21 N4 -175.17(14)
O9 N4 C21 C20 -154.0(2)
O8 N4 C21 C20 23.9(3)
O9 N4 C21 C16 23.1(3)
O8 N4 C21 C16 -158.93(17)
